data_7223050
loop_
_publ_author_name
'Fan, Liming'
'Fan, Weiliu'
'Li, Bin'
'Zhao, Xian'
'Zhang, Xiutang'

_publ_section_title
;
 Coligand syntheses, crystal structures, luminescence and photocatalytic
 properties of five coordination polymers based on rigid tetracarboxylic
 acids and imidazole linkers
;
_journal_issue 48
_journal_name_full CrystEngComm
_journal_page_first 9413
_journal_paper_doi 10.1039/C5CE01740H
_journal_volume 17
_journal_year 2015
_chemical_formula_sum 'C56 H42 N8 O8 Zn2'
_chemical_formula_weight 1085.72
_chemical_name_systematic
; 
 ? 
;
_space_group_IT_number 14
_symmetry_cell_setting monoclinic
_symmetry_space_group_name_Hall '-P 2yn'
_symmetry_space_group_name_H-M 'P 1 21/n 1'
_atom_sites_solution_hydrogens geom
_atom_sites_solution_primary direct
_atom_sites_solution_secondary difmap
_audit_creation_method SHELXL-97
_audit_update_record
;
2015-10-11 deposited with the CCDC.
2015-10-22 downloaded from the CCDC.
;
_cell_angle_alpha 90.00
_cell_angle_beta 101.0940(10)
_cell_angle_gamma 90.00
_cell_formula_units_Z 2
_cell_length_a 9.3753(4)
_cell_length_b 16.5379(8)
_cell_length_c 18.0472(9)
_cell_measurement_reflns_used 4511
_cell_measurement_temperature 296(2)
_cell_measurement_theta_max 25.37
_cell_measurement_theta_min 2.30
_cell_volume 2745.9(2)
_computing_cell_refinement 'Bruker SMART'
_computing_data_collection 'Bruker SMART'
_computing_data_reduction 'Bruker SAINT'
_computing_molecular_graphics 'Bruker SHELXTL'
_computing_publication_material 'Bruker SHELXTL'
_computing_structure_refinement 'SHELXL-97 (Sheldrick, 1997)'
_computing_structure_solution 'SHELXS-97 (Sheldrick, 1990)'
_diffrn_ambient_temperature 296(2)
_diffrn_measured_fraction_theta_full 0.974
_diffrn_measured_fraction_theta_max 0.974
_diffrn_measurement_device_type 'Bruker APEX-II CCD'
_diffrn_measurement_method '\f and \w scans'
_diffrn_radiation_monochromator graphite
_diffrn_radiation_source 'fine-focus sealed tube'
_diffrn_radiation_type MoK\a
_diffrn_radiation_wavelength 0.71073
_diffrn_reflns_av_R_equivalents 0.0277
_diffrn_reflns_av_sigmaI/netI 0.0401
_diffrn_reflns_limit_h_max 12
_diffrn_reflns_limit_h_min -12
_diffrn_reflns_limit_k_max 22
_diffrn_reflns_limit_k_min -16
_diffrn_reflns_limit_l_max 21
_diffrn_reflns_limit_l_min -22
_diffrn_reflns_number 17297
_diffrn_reflns_theta_full 28.31
_diffrn_reflns_theta_max 28.31
_diffrn_reflns_theta_min 2.29
_diffrn_standards_number 0
_exptl_absorpt_coefficient_mu 0.933
_exptl_absorpt_correction_T_max 0.749
_exptl_absorpt_correction_T_min 0.658
_exptl_absorpt_correction_type multi-scan
_exptl_absorpt_process_details '(SADABS; Bruker, 2001)'
_exptl_crystal_colour colourless
_exptl_crystal_density_diffrn 1.313
_exptl_crystal_density_method 'not measured'
_exptl_crystal_description block
_exptl_crystal_F_000 1116
_exptl_crystal_size_max 0.46
_exptl_crystal_size_mid 0.40
_exptl_crystal_size_min 0.31
_refine_diff_density_max 0.512
_refine_diff_density_min -0.370
_refine_diff_density_rms 0.064
_refine_ls_extinction_method none
_refine_ls_goodness_of_fit_ref 1.090
_refine_ls_hydrogen_treatment mixed
_refine_ls_matrix_type full
_refine_ls_number_parameters 334
_refine_ls_number_reflns 6660
_refine_ls_number_restraints 0
_refine_ls_restrained_S_all 1.090
_refine_ls_R_factor_all 0.0706
_refine_ls_R_factor_gt 0.0476
_refine_ls_shift/su_max 0.001
_refine_ls_shift/su_mean 0.000
_refine_ls_structure_factor_coef Fsqd
_refine_ls_weighting_details 'calc w=1/[\s^2^(Fo^2^)+(0.0732P)^2^+0.0000P] where P=(Fo^2^+2Fc^2^)/3'
_refine_ls_weighting_scheme calc
_refine_ls_wR_factor_gt 0.1280
_refine_ls_wR_factor_ref 0.1359
_reflns_number_gt 4603
_reflns_number_total 6660
_reflns_threshold_expression >2sigma(I)
_cod_data_source_file c5ce01740h2.cif
_cod_data_source_block 4
_cod_depositor_comments
;
The following automatic conversions were performed:

'_symmetry_cell_setting' value 'Monoclinic' changed to 'monoclinic'
according to
/usr/data/users/saulius/crontab/automatic-downloads/rss-feeds/RSC/lib/dictionaries/cif_core.dic
dictionary named 'cif_core.dic' version 2.4.2 from 2011-04-26.

Automatic conversion script
Id: cif_fix_values 3271 2015-04-21 07:52:19Z andrius 

 Adding full bibliography for 7223050--7223054.cif.
;
_cod_original_sg_symbol_H-M P2(1)/n
_cod_database_code 7223050

loop_
_symmetry_equiv_pos_as_xyz
'x, y, z'
'-x+1/2, y+1/2, -z+1/2'
'-x, -y, -z'
'x-1/2, -y-1/2, z-1/2'

loop_
_atom_site_label
_atom_site_type_symbol
_atom_site_fract_x
_atom_site_fract_y
_atom_site_fract_z
_atom_site_U_iso_or_equiv
_atom_site_adp_type
_atom_site_occupancy
_atom_site_symmetry_multiplicity
_atom_site_calc_flag
_atom_site_refinement_flags
C1 C 0.6794(3) 0.21630(16) 0.33235(15) 0.0458(6) Uani 1 1 d .
C2 C 0.6503(3) 0.18376(16) 0.40583(13) 0.0401(5) Uani 1 1 d .
C3 C 0.7552(3) 0.19364(15) 0.47089(14) 0.0399(5) Uani 1 1 d .
H3 H 0.8436 0.2178 0.4681 0.048 Uiso 1 1 calc R
C4 C 0.7288(3) 0.16780(15) 0.53989(13) 0.0391(5) Uani 1 1 d .
C5 C 0.5968(3) 0.13219(15) 0.54348(14) 0.0404(5) Uani 1 1 d .
H5 H 0.5798 0.1151 0.5901 0.049 Uiso 1 1 calc R
C6 C 0.4889(3) 0.12097(14) 0.48003(14) 0.0379(5) Uani 1 1 d .
C7 C 0.5189(3) 0.14697(15) 0.41066(14) 0.0436(6) Uani 1 1 d .
H7 H 0.4494 0.1395 0.3669 0.052 Uiso 1 1 calc R
C8 C 0.3455(3) 0.08500(15) 0.48536(15) 0.0423(6) Uani 1 1 d .
C9 C 0.3168(3) 0.0552(2) 0.55186(17) 0.0703(10) Uani 1 1 d .
H9 H 0.3899 0.0568 0.5947 0.084 Uiso 1 1 calc R
C10 C 0.1831(3) 0.0229(2) 0.55758(18) 0.0708(10) Uani 1 1 d .
H10 H 0.1691 0.0039 0.6042 0.085 Uiso 1 1 calc R
C11 C 0.0717(3) 0.01809(16) 0.49718(18) 0.0513(7) Uani 1 1 d .
C12 C 0.1004(4) 0.0455(4) 0.4306(3) 0.137(2) Uani 1 1 d .
H12 H 0.0280 0.0425 0.3875 0.164 Uiso 1 1 calc R
C13 C 0.2353(4) 0.0780(3) 0.4249(2) 0.130(2) Uani 1 1 d .
H13 H 0.2500 0.0955 0.3780 0.156 Uiso 1 1 calc R
C14 C 0.8413(3) 0.17898(17) 0.61063(14) 0.0446(6) Uani 1 1 d .
C15 C 0.7950(4) 0.42321(19) 0.26015(16) 0.0627(8) Uani 1 1 d .
H15 H 0.8768 0.3986 0.2481 0.075 Uiso 1 1 calc R
C16 C 0.5768(5) 0.4474(3) 0.2695(2) 0.1126(18) Uani 1 1 d .
H16 H 0.4765 0.4431 0.2644 0.135 Uiso 1 1 calc R
C17 C 0.6600(6) 0.5061(3) 0.3078(3) 0.147(3) Uani 1 1 d .
H17 H 0.6281 0.5488 0.3340 0.176 Uiso 1 1 calc R
C18 C 0.9290(6) 0.5336(2) 0.3389(2) 0.0987(14) Uani 1 1 d .
H18A H 0.9152 0.5913 0.3314 0.118 Uiso 1 1 calc R
H18B H 1.0107 0.5174 0.3165 0.118 Uiso 1 1 calc R
C19 C 0.9630(3) 0.51556(17) 0.42227(18) 0.0579(7) Uani 1 1 d .
C20 C 0.9466(3) 0.43865(17) 0.45106(19) 0.0578(8) Uani 1 1 d .
H20 H 0.9109 0.3969 0.4181 0.069 Uiso 1 1 calc R
C21 C 0.9821(3) 0.42347(16) 0.52712(18) 0.0542(7) Uani 1 1 d .
H21 H 0.9694 0.3718 0.5451 0.065 Uiso 1 1 calc R
C22 C 0.7628(3) 0.22660(14) 0.07295(15) 0.0427(6) Uani 1 1 d .
H22 H 0.6790 0.2323 0.0363 0.051 Uiso 1 1 calc R
C23 C 0.9141(3) 0.22742(17) 0.17871(17) 0.0506(7) Uani 1 1 d .
H23 H 0.9539 0.2340 0.2297 0.061 Uiso 1 1 calc R
C24 C 0.9844(3) 0.19952(17) 0.12628(19) 0.0541(7) Uani 1 1 d .
H24 H 1.0812 0.1836 0.1341 0.065 Uiso 1 1 calc R
C25 C 0.9183(4) 0.16927(17) -0.01245(17) 0.0588(8) Uani 1 1 d .
H25A H 0.9960 0.2009 -0.0266 0.071 Uiso 1 1 calc R
H25B H 0.8321 0.1762 -0.0513 0.071 Uiso 1 1 calc R
C26 C 0.9608(3) 0.08157(16) -0.00752(15) 0.0455(6) Uani 1 1 d .
C27 C 0.8605(3) 0.0229(2) -0.0168(3) 0.1044(17) Uani 1 1 d .
H27 H 0.7626 0.0367 -0.0274 0.125 Uiso 1 1 calc R
C28 C 1.1008(4) 0.0571(2) 0.0108(3) 0.1069(18) Uani 1 1 d .
H28 H 1.1736 0.0961 0.0198 0.128 Uiso 1 1 calc R
N1 N 0.6629(3) 0.39592(14) 0.23950(12) 0.0530(6) Uani 1 1 d .
N2 N 0.7982(4) 0.49109(16) 0.30095(16) 0.0789(9) Uani 1 1 d .
N3 N 0.7730(2) 0.24489(13) 0.14497(12) 0.0425(5) Uani 1 1 d .
N4 N 0.8892(2) 0.19877(12) 0.06006(13) 0.0436(5) Uani 1 1 d .
O1 O 0.7997(2) 0.24399(16) 0.32902(11) 0.0680(6) Uani 1 1 d .
O2 O 0.5724(2) 0.21601(11) 0.27576(10) 0.0518(5) Uani 1 1 d .
O3 O 0.9565(2) 0.21601(11) 0.60393(10) 0.0515(5) Uani 1 1 d .
O4 O 0.8190(2) 0.15203(15) 0.67133(11) 0.0714(6) Uani 1 1 d .
Zn1 Zn 0.61159(3) 0.287259(17) 0.193783(15) 0.04011(12) Uani 1 1 d .

loop_
_atom_site_aniso_label
_atom_site_aniso_U_11
_atom_site_aniso_U_22
_atom_site_aniso_U_33
_atom_site_aniso_U_23
_atom_site_aniso_U_13
_atom_site_aniso_U_12
C1 0.0399(14) 0.0623(17) 0.0340(13) 0.0037(11) 0.0042(11) 0.0038(12)
C2 0.0381(13) 0.0480(14) 0.0341(13) 0.0012(10) 0.0066(10) 0.0039(11)
C3 0.0319(12) 0.0503(15) 0.0372(13) 0.0019(10) 0.0061(10) -0.0001(10)
C4 0.0350(12) 0.0468(14) 0.0340(12) 0.0004(10) 0.0026(10) 0.0027(11)
C5 0.0383(13) 0.0436(14) 0.0388(13) 0.0065(10) 0.0058(10) -0.0002(11)
C6 0.0349(12) 0.0336(13) 0.0432(14) -0.0018(10) 0.0026(10) -0.0015(10)
C7 0.0398(13) 0.0526(15) 0.0355(13) -0.0058(11) 0.0001(10) -0.0020(12)
C8 0.0403(13) 0.0334(13) 0.0512(15) -0.0008(11) 0.0038(11) -0.0037(10)
C9 0.0537(18) 0.115(3) 0.0424(16) -0.0200(17) 0.0094(13) -0.0375(18)
C10 0.0616(19) 0.106(3) 0.0497(18) -0.0232(17) 0.0231(15) -0.0352(18)
C11 0.0401(14) 0.0422(15) 0.0698(19) 0.0076(13) 0.0057(13) -0.0088(12)
C12 0.061(2) 0.224(6) 0.103(3) 0.101(4) -0.040(2) -0.075(3)
C13 0.068(2) 0.223(5) 0.081(3) 0.093(3) -0.029(2) -0.073(3)
C14 0.0389(14) 0.0601(16) 0.0333(13) 0.0035(12) 0.0039(10) -0.0025(12)
C15 0.083(2) 0.0614(19) 0.0435(16) -0.0105(13) 0.0111(16) -0.0090(17)
C16 0.080(3) 0.122(3) 0.114(3) -0.074(3) -0.036(2) 0.047(2)
C17 0.117(4) 0.117(4) 0.167(5) -0.099(4) -0.072(3) 0.068(3)
C18 0.143(4) 0.064(2) 0.073(2) -0.0063(19) -0.017(3) -0.034(2)
C19 0.0543(17) 0.0463(17) 0.067(2) -0.0132(14) -0.0039(14) -0.0045(13)
C20 0.0540(17) 0.0411(16) 0.072(2) -0.0179(14) -0.0038(15) -0.0040(13)
C21 0.0455(15) 0.0376(15) 0.076(2) -0.0075(13) 0.0024(14) -0.0039(12)
C22 0.0426(14) 0.0415(14) 0.0454(15) -0.0037(11) 0.0123(12) 0.0019(11)
C23 0.0451(15) 0.0572(17) 0.0487(16) -0.0059(12) 0.0069(13) 0.0021(12)
C24 0.0374(14) 0.0548(18) 0.072(2) -0.0031(14) 0.0158(14) 0.0071(12)
C25 0.081(2) 0.0488(17) 0.0558(17) 0.0024(13) 0.0355(16) 0.0106(15)
C26 0.0478(15) 0.0458(15) 0.0486(15) -0.0076(11) 0.0238(12) 0.0005(12)
C27 0.0381(18) 0.059(2) 0.216(6) -0.030(3) 0.025(2) 0.0054(16)
C28 0.0460(19) 0.0462(19) 0.236(6) -0.024(3) 0.047(3) -0.0071(15)
N1 0.0604(15) 0.0557(14) 0.0384(12) -0.0120(10) -0.0016(10) 0.0067(12)
N2 0.102(2) 0.0539(16) 0.0635(18) -0.0152(13) -0.0263(16) -0.0004(16)
N3 0.0395(11) 0.0465(12) 0.0429(12) -0.0059(10) 0.0116(9) 0.0013(10)
N4 0.0497(13) 0.0339(11) 0.0520(14) -0.0015(9) 0.0214(11) 0.0044(9)
O1 0.0411(11) 0.1197(18) 0.0423(12) 0.0211(12) 0.0062(9) -0.0034(12)
O2 0.0424(10) 0.0760(14) 0.0335(10) 0.0060(8) -0.0016(8) -0.0042(9)
O3 0.0406(10) 0.0739(13) 0.0366(10) 0.0073(8) -0.0014(8) -0.0099(9)
O4 0.0582(13) 0.1160(19) 0.0374(11) 0.0152(11) 0.0026(9) -0.0233(12)
Zn1 0.03718(18) 0.0529(2) 0.02994(17) -0.00511(12) 0.00572(12) 0.00356(13)

loop_
_atom_type_symbol
_atom_type_description
_atom_type_scat_dispersion_real
_atom_type_scat_dispersion_imag
_atom_type_scat_source
C C 0.0033 0.0016 'International Tables Vol C Tables 4.2.6.8 and 6.1.1.4'
H H 0.0000 0.0000 'International Tables Vol C Tables 4.2.6.8 and 6.1.1.4'
N N 0.0061 0.0033 'International Tables Vol C Tables 4.2.6.8 and 6.1.1.4'
O O 0.0106 0.0060 'International Tables Vol C Tables 4.2.6.8 and 6.1.1.4'
Zn Zn 0.2839 1.4301 'International Tables Vol C Tables 4.2.6.8 and 6.1.1.4'

loop_
_geom_angle_atom_site_label_1
_geom_angle_atom_site_label_2
_geom_angle_atom_site_label_3
_geom_angle
_geom_angle_site_symmetry_1
_geom_angle_site_symmetry_3
O1 C1 O2 123.0(2) . .
O1 C1 C2 120.0(2) . .
O2 C1 C2 116.9(2) . .
C3 C2 C7 119.3(2) . .
C3 C2 C1 119.0(2) . .
C7 C2 C1 121.6(2) . .
C4 C3 C2 120.3(2) . .
C5 C4 C3 119.4(2) . .
C5 C4 C14 120.0(2) . .
C3 C4 C14 120.6(2) . .
C4 C5 C6 122.4(2) . .
C5 C6 C7 117.2(2) . .
C5 C6 C8 121.6(2) . .
C7 C6 C8 121.2(2) . .
C2 C7 C6 121.4(2) . .
C13 C8 C9 115.3(3) . .
C13 C8 C6 122.7(3) . .
C9 C8 C6 122.1(2) . .
C8 C9 C10 122.4(3) . .
C11 C10 C9 122.0(3) . .
C12 C11 C10 115.9(3) . .
C12 C11 C11 121.9(3) . 3_556
C10 C11 C11 122.1(3) . 3_556
C11 C12 C13 122.1(3) . .
C8 C13 C12 122.3(3) . .
O4 C14 O3 123.4(2) . .
O4 C14 C4 119.8(2) . .
O3 C14 C4 116.8(2) . .
N1 C15 N2 111.5(3) . .
C17 C16 N1 109.1(4) . .
N2 C17 C16 106.9(3) . .
N2 C18 C19 111.7(3) . .
C21 C19 C20 118.1(3) 3_766 .
C21 C19 C18 119.5(3) 3_766 .
C20 C19 C18 122.4(3) . .
C21 C20 C19 121.1(3) . .
C20 C21 C19 120.8(3) . 3_766
N3 C22 N4 110.7(2) . .
C24 C23 N3 108.8(3) . .
C23 C24 N4 107.4(2) . .
N4 C25 C26 111.1(2) . .
C27 C26 C28 116.0(3) . .
C27 C26 C25 121.4(3) . .
C28 C26 C25 122.5(3) . .
C26 C27 C28 121.4(3) . 3_755
C26 C28 C27 122.5(3) . 3_755
C15 N1 C16 105.9(3) . .
C15 N1 Zn1 124.7(2) . .
C16 N1 Zn1 128.0(3) . .
C15 N2 C17 106.5(3) . .
C15 N2 C18 126.0(4) . .
C17 N2 C18 127.0(3) . .
C22 N3 C23 105.6(2) . .
C22 N3 Zn1 126.26(18) . .
C23 N3 Zn1 128.13(18) . .
C22 N4 C24 107.5(2) . .
C22 N4 C25 126.4(3) . .
C24 N4 C25 126.0(2) . .
C1 O2 Zn1 111.25(16) . .
C14 O3 Zn1 114.71(16) . 4_666
O3 Zn1 O2 112.78(8) 4_565 .
O3 Zn1 N1 116.62(9) 4_565 .
O2 Zn1 N1 106.94(9) . .
O3 Zn1 N3 97.39(8) 4_565 .
O2 Zn1 N3 112.46(8) . .
N1 Zn1 N3 110.58(9) . .

loop_
_geom_bond_atom_site_label_1
_geom_bond_atom_site_label_2
_geom_bond_distance
_geom_bond_site_symmetry_2
C1 O1 1.230(3) .
C1 O2 1.287(3) .
C1 C2 1.504(3) .
C2 C3 1.388(3) .
C2 C7 1.392(3) .
C3 C4 1.383(3) .
C4 C5 1.383(3) .
C4 C14 1.503(3) .
C5 C6 1.387(3) .
C6 C7 1.402(3) .
C6 C8 1.491(3) .
C8 C13 1.355(4) .
C8 C9 1.371(4) .
C9 C10 1.385(4) .
C10 C11 1.359(4) .
C11 C12 1.359(5) .
C11 C11 1.492(5) 3_556
C12 C13 1.396(5) .
C14 O4 1.237(3) .
C14 O3 1.267(3) .
C15 N1 1.304(4) .
C15 N2 1.340(4) .
C16 C17 1.350(6) .
C16 N1 1.356(4) .
C17 N2 1.349(6) .
C18 N2 1.464(5) .
C18 C19 1.506(5) .
C19 C21 1.391(4) 3_766
C19 C20 1.394(4) .
C20 C21 1.372(4) .
C21 C19 1.391(4) 3_766
C22 N3 1.320(3) .
C22 N4 1.333(3) .
C23 C24 1.335(4) .
C23 N3 1.376(3) .
C24 N4 1.347(4) .
C25 N4 1.470(3) .
C25 C26 1.502(4) .
C26 C27 1.340(4) .
C26 C28 1.352(4) .
C27 C28 1.370(5) 3_755
C28 C27 1.370(5) 3_755
N1 Zn1 1.997(2) .
N3 Zn1 2.0175(19) .
O2 Zn1 1.9802(18) .
O3 Zn1 1.9592(18) 4_666
Zn1 O3 1.9592(18) 4_565

loop_
_platon_squeeze_void_nr
_platon_squeeze_void_average_x
_platon_squeeze_void_average_y
_platon_squeeze_void_average_z
_platon_squeeze_void_volume
_platon_squeeze_void_count_electrons
_platon_squeeze_void_content
1 0.250 0.328 0.250 211 56 ' '
2 0.750 0.164 0.750 211 55 ' '
